data_7240983
loop_
_publ_author_name
'Cruz-Cabeza, A. J.'
'Taylor, E.'
'Sugden, I. J.'
'Bowskill, D. H.'
'Wright, S. E.'
'Abdullahi, H.'
'Tulegenov, D.'
'Sadiq, G.'
'Davey, R. J.'

_publ_section_title
;
 Can solvated intermediates inform us about nucleation pathways? The case
 of \b-pABA
;
_journal_name_full CrystEngComm
_journal_paper_doi 10.1039/D0CE00970A
_journal_year 2020
_chemical_formula_moiety 'C7 H6 F N O2'
_chemical_formula_sum 'C7 H6 F N O2'
_chemical_formula_weight 155.13
_chemical_name_systematic '4-amino-2-fluorobenzoic acid'
_space_group_crystal_system monoclinic
_space_group_IT_number 15
_space_group_name_Hall '-C 2yc'
_space_group_name_H-M_alt 'C 1 2/c 1'
_atom_sites_solution_hydrogens mixed
_atom_sites_solution_primary direct
_audit_creation_date 2020-06-12
_audit_creation_method
;
Olex2 1.2
(compiled 2018.05.29 svn.r3508 for OlexSys, GUI svn.r5506)
;
_audit_update_record
;
2020-06-15 deposited with the CCDC.	2020-07-29 downloaded from the CCDC.
;
_cell_angle_alpha 90
_cell_angle_beta 107.378(4)
_cell_angle_gamma 90
_cell_formula_units_Z 8
_cell_length_a 14.7711(8)
_cell_length_b 3.7877(2)
_cell_length_c 24.3334(12)
_cell_measurement_reflns_used 3882
_cell_measurement_temperature 150.00(10)
_cell_measurement_theta_max 28.6860
_cell_measurement_theta_min 2.8730
_cell_volume 1299.28(12)
_computing_cell_refinement 'CrysAlisPro 1.171.39.30c (Rigaku OD, 2017)'
_computing_data_collection 'CrysAlisPro 1.171.39.30c (Rigaku OD, 2017)'
_computing_data_reduction 'CrysAlisPro 1.171.39.30c (Rigaku OD, 2017)'
_computing_molecular_graphics 'Olex2 (Dolomanov et al., 2009)'
_computing_publication_material 'Olex2 (Dolomanov et al., 2009)'
_computing_structure_refinement 'ShelXL (Sheldrick, 2015)'
_computing_structure_solution 'ShelXS (Sheldrick, 2008)'
_diffrn_ambient_temperature 150.0
_diffrn_measured_fraction_theta_full 0.999
_diffrn_measured_fraction_theta_max 0.894
_diffrn_measurement_device 'four-circle diffractometer'
_diffrn_measurement_device_type 'XtaLAB AFC11 (RINC): quarter-chi single'
_diffrn_measurement_method '\w scans'
_diffrn_radiation_type MoK\a
_diffrn_radiation_wavelength 0.71073
_diffrn_reflns_av_R_equivalents 0.0194
_diffrn_reflns_av_unetI/netI 0.0210
_diffrn_reflns_Laue_measured_fraction_full 0.999
_diffrn_reflns_Laue_measured_fraction_max 0.894
_diffrn_reflns_limit_h_max 18
_diffrn_reflns_limit_h_min -19
_diffrn_reflns_limit_k_max 5
_diffrn_reflns_limit_k_min -4
_diffrn_reflns_limit_l_max 31
_diffrn_reflns_limit_l_min -32
_diffrn_reflns_number 7607
_diffrn_reflns_point_group_measured_fraction_full 0.999
_diffrn_reflns_point_group_measured_fraction_max 0.894
_diffrn_reflns_theta_full 25.242
_diffrn_reflns_theta_max 29.021
_diffrn_reflns_theta_min 2.890
_exptl_absorpt_coefficient_mu 0.136
_exptl_absorpt_correction_T_max 1.00000
_exptl_absorpt_correction_T_min 0.64803
_exptl_absorpt_correction_type multi-scan
_exptl_absorpt_process_details
;
CrysAlisPro 1.171.39.30c (Rigaku Oxford Diffraction, 2017)
Empirical absorption correction using spherical harmonics,
 implemented in SCALE3 ABSPACK scaling algorithm.
;
_exptl_crystal_colour 'clear brown'
_exptl_crystal_colour_lustre clear
_exptl_crystal_colour_primary brown
_exptl_crystal_density_diffrn 1.586
_exptl_crystal_description needle
_exptl_crystal_F_000 640
_exptl_crystal_recrystallization_method 'Re-crystallisation from solvent: Water'
_exptl_crystal_size_max 0.44
_exptl_crystal_size_mid 0.122
_exptl_crystal_size_min 0.068
_refine_diff_density_max 0.403
_refine_diff_density_min -0.274
_refine_diff_density_rms 0.046
_refine_ls_extinction_method none
_refine_ls_goodness_of_fit_ref 1.081
_refine_ls_hydrogen_treatment constr
_refine_ls_matrix_type full
_refine_ls_number_parameters 100
_refine_ls_number_reflns 1554
_refine_ls_number_restraints 0
_refine_ls_restrained_S_all 1.081
_refine_ls_R_factor_all 0.0409
_refine_ls_R_factor_gt 0.0366
_refine_ls_shift/su_max 0.000
_refine_ls_shift/su_mean 0.000
_refine_ls_structure_factor_coef Fsqd
_refine_ls_weighting_details 'w=1/[\s^2^(Fo^2^)+(0.0558P)^2^+1.0215P] where P=(Fo^2^+2Fc^2^)/3'
_refine_ls_weighting_scheme calc
_refine_ls_wR_factor_gt 0.1060
_refine_ls_wR_factor_ref 0.1098
_reflns_Friedel_coverage 0.000
_reflns_number_gt 1386
_reflns_number_total 1554
_reflns_threshold_expression 'I > 2\s(I)'
_cod_data_source_file d0ce00970a2.cif
_cod_data_source_block c2c
_cod_database_code 7240983
_shelx_shelxl_version_number 2018/3
_shelx_space_group_comment
;
The symmetry employed for this shelxl refinement is uniquely defined
by the following loop, which should always be used as a source of
symmetry information in preference to the above space-group names.
They are only intended as comments.
;
_olex2_refinement_description
;
1. Fixed Uiso
 At 1.2 times of:
  All C(H) groups, All N(H,H) groups
 At 1.5 times of:
  All O(H) groups
2.a Riding coordinates:
 O2(H2), N9(H9A,H9B)
2.b Aromatic/amide H refined with riding coordinates:
 C7(H7), C10(H10), C11(H11)
;
_olex2_submission_special_instructions 'No special instructions were received'

loop_
_space_group_symop_operation_xyz
'x, y, z'
'-x, y, -z+1/2'
'x+1/2, y+1/2, z'
'-x+1/2, y+1/2, -z+1/2'
'-x, -y, -z'
'x, -y, z-1/2'
'-x+1/2, -y+1/2, -z'
'x+1/2, -y+1/2, z-1/2'

loop_
_atom_site_label
_atom_site_type_symbol
_atom_site_fract_x
_atom_site_fract_y
_atom_site_fract_z
_atom_site_U_iso_or_equiv
_atom_site_adp_type
_atom_site_occupancy
_atom_site_site_symmetry_order
_atom_site_calc_flag
_atom_site_refinement_flags_posn
_atom_site_refinement_flags_adp
_atom_site_refinement_flags_occupancy
_atom_site_disorder_assembly
_atom_site_disorder_group
F6 F -0.09166(5) 0.3267(2) 0.16896(3) 0.0315(2) Uani 1 1 d . . . . .
O1 O -0.13436(6) 0.8325(3) 0.01065(4) 0.0273(3) Uani 1 1 d . . . . .
O2 O -0.20337(6) 0.5639(3) 0.06950(4) 0.0290(3) Uani 1 1 d . . . . .
H2 H -0.251760 0.603261 0.042215 0.044 Uiso 1 1 d R . . . .
N9 N 0.23994(7) 0.2924(3) 0.19666(4) 0.0252(3) Uani 1 1 d . . . . .
H9A H 0.244516 0.117464 0.220398 0.030 Uiso 1 1 d R . . . .
H9B H 0.280526 0.269014 0.177508 0.030 Uiso 1 1 d R . . . .
C3 C -0.12957(8) 0.6636(3) 0.05619(5) 0.0187(3) Uani 1 1 d . . . . .
C4 C -0.03490(8) 0.5761(3) 0.09538(5) 0.0177(3) Uani 1 1 d . . . . .
C5 C -0.01812(8) 0.4090(3) 0.14855(5) 0.0199(3) Uani 1 1 d . . . . .
C7 C 0.07097(8) 0.3164(3) 0.18289(5) 0.0206(3) Uani 1 1 d . . . . .
H7 H 0.078955 0.209337 0.218417 0.025 Uiso 1 1 calc R . . . .
C8 C 0.14940(8) 0.3861(3) 0.16344(5) 0.0191(3) Uani 1 1 d . . . . .
C10 C 0.13549(8) 0.5624(3) 0.11094(5) 0.0196(3) Uani 1 1 d . . . . .
H10 H 0.187311 0.618173 0.098325 0.023 Uiso 1 1 calc R . . . .
C11 C 0.04538(8) 0.6535(3) 0.07793(5) 0.0186(3) Uani 1 1 d . . . . .
H11 H 0.037461 0.769477 0.043124 0.022 Uiso 1 1 calc R . . . .

loop_
_atom_site_aniso_label
_atom_site_aniso_U_11
_atom_site_aniso_U_22
_atom_site_aniso_U_33
_atom_site_aniso_U_23
_atom_site_aniso_U_13
_atom_site_aniso_U_12
F6 0.0213(4) 0.0497(6) 0.0265(4) 0.0113(3) 0.0116(3) 0.0009(3)
O1 0.0228(4) 0.0365(6) 0.0216(4) 0.0075(4) 0.0053(3) 0.0019(4)
O2 0.0150(4) 0.0401(6) 0.0309(5) 0.0099(4) 0.0054(3) 0.0011(4)
N9 0.0182(5) 0.0297(6) 0.0250(5) 0.0023(4) 0.0025(4) 0.0027(4)
C3 0.0183(5) 0.0196(6) 0.0182(5) -0.0013(4) 0.0057(4) 0.0005(4)
C4 0.0169(5) 0.0176(6) 0.0181(5) -0.0009(4) 0.0046(4) 0.0000(4)
C5 0.0186(5) 0.0225(6) 0.0204(5) -0.0005(4) 0.0086(4) -0.0010(4)
C7 0.0226(6) 0.0225(6) 0.0159(5) 0.0014(4) 0.0047(4) 0.0006(4)
C8 0.0178(5) 0.0177(6) 0.0201(5) -0.0040(4) 0.0029(4) 0.0002(4)
C10 0.0179(5) 0.0201(6) 0.0220(6) -0.0021(4) 0.0080(4) -0.0020(4)
C11 0.0203(5) 0.0185(6) 0.0173(5) -0.0004(4) 0.0062(4) -0.0006(4)

loop_
_atom_type_symbol
_atom_type_description
_atom_type_scat_dispersion_real
_atom_type_scat_dispersion_imag
_atom_type_scat_source
C C 0.0033 0.0016 'International Tables Vol C Tables 4.2.6.8 and 6.1.1.4'
H H 0.0000 0.0000 'International Tables Vol C Tables 4.2.6.8 and 6.1.1.4'
F F 0.0171 0.0103 'International Tables Vol C Tables 4.2.6.8 and 6.1.1.4'
N N 0.0061 0.0033 'International Tables Vol C Tables 4.2.6.8 and 6.1.1.4'
O O 0.0106 0.0060 'International Tables Vol C Tables 4.2.6.8 and 6.1.1.4'

loop_
_geom_angle_atom_site_label_1
_geom_angle_atom_site_label_2
_geom_angle_atom_site_label_3
_geom_angle
_geom_angle_site_symmetry_1
_geom_angle_site_symmetry_3
_geom_angle_publ_flag
C3 O2 H2 109.8 . . ?
H9A N9 H9B 110.5 . . ?
C8 N9 H9A 116.9 . . ?
C8 N9 H9B 114.5 . . ?
O1 C3 O2 122.77(10) . . ?
O1 C3 C4 118.34(10) . . ?
O2 C3 C4 118.89(10) . . ?
C5 C4 C3 124.96(10) . . ?
C5 C4 C11 116.30(10) . . ?
C11 C4 C3 118.70(10) . . ?
F6 C5 C4 120.21(10) . . ?
F6 C5 C7 116.32(10) . . ?
C7 C5 C4 123.46(11) . . ?
C5 C7 H7 120.5 . . ?
C5 C7 C8 118.93(11) . . ?
C8 C7 H7 120.5 . . ?
N9 C8 C7 120.38(11) . . ?
N9 C8 C10 120.45(11) . . ?
C10 C8 C7 119.14(10) . . ?
C8 C10 H10 119.9 . . ?
C11 C10 C8 120.26(10) . . ?
C11 C10 H10 119.9 . . ?
C4 C11 H11 119.1 . . ?
C10 C11 C4 121.84(11) . . ?
C10 C11 H11 119.1 . . ?

loop_
_geom_bond_atom_site_label_1
_geom_bond_atom_site_label_2
_geom_bond_distance
_geom_bond_site_symmetry_2
_geom_bond_publ_flag
F6 C5 1.3587(13) . ?
O1 C3 1.2630(14) . ?
O2 H2 0.8310 . ?
O2 C3 1.2834(14) . ?
N9 H9A 0.8683 . ?
N9 H9B 0.8668 . ?
N9 C8 1.3864(15) . ?
C3 C4 1.4759(15) . ?
C4 C5 1.3945(16) . ?
C4 C11 1.4046(15) . ?
C5 C7 1.3769(16) . ?
C7 H7 0.9300 . ?
C7 C8 1.4011(16) . ?
C8 C10 1.4013(17) . ?
C10 H10 0.9300 . ?
C10 C11 1.3774(16) . ?
C11 H11 0.9300 . ?

loop_
_geom_torsion_atom_site_label_1
_geom_torsion_atom_site_label_2
_geom_torsion_atom_site_label_3
_geom_torsion_atom_site_label_4
_geom_torsion
_geom_torsion_site_symmetry_1
_geom_torsion_site_symmetry_2
_geom_torsion_site_symmetry_3
_geom_torsion_site_symmetry_4
_geom_torsion_publ_flag
F6 C5 C7 C8 178.35(10) . . . . ?
O1 C3 C4 C5 176.23(12) . . . . ?
O1 C3 C4 C11 -6.04(17) . . . . ?
O2 C3 C4 C5 -4.16(19) . . . . ?
O2 C3 C4 C11 173.57(11) . . . . ?
N9 C8 C10 C11 179.67(11) . . . . ?
C3 C4 C5 F6 -2.70(19) . . . . ?
C3 C4 C5 C7 176.89(11) . . . . ?
C3 C4 C11 C10 -176.54(11) . . . . ?
C4 C5 C7 C8 -1.25(19) . . . . ?
C5 C4 C11 C10 1.38(18) . . . . ?
C5 C7 C8 N9 -179.22(11) . . . . ?
C5 C7 C8 C10 2.92(18) . . . . ?
C7 C8 C10 C11 -2.47(18) . . . . ?
C8 C10 C11 C4 0.28(18) . . . . ?
C11 C4 C5 F6 179.52(10) . . . . ?
C11 C4 C5 C7 -0.89(19) . . . . ?
